data_4073671
loop_
_publ_author_name
'Waheed, Abdul'
'Jones, Richard A.'
'Agapiou, Kyriacos'
'Yang, Xiaoping'
'Moore, Jennifer A.'
'Ekerdt, John G.'

_publ_section_title
;
 Synthesis and Structures of Dinuclear 3,5-Bis(trifluoromethyl)pyrazolate
 Complexes of Ruthenium
;
_journal_issue 27
_journal_name_full Organometallics
_journal_page_first 6778
_journal_page_last 6783
_journal_paper_doi 10.1021/om700521y
_journal_volume 26
_journal_year 2007
_chemical_formula_sum 'C25 H31 Cl2 F6 N2 Ru2'
_chemical_formula_weight 746.56
_chemical_name_systematic ?
_space_group_IT_number 15
_symmetry_cell_setting monoclinic
_symmetry_space_group_name_Hall '-C 2yc'
_symmetry_space_group_name_H-M 'C 1 2/c 1'
_atom_sites_solution_hydrogens geom
_atom_sites_solution_primary direct
_atom_sites_solution_secondary difmap
_audit_creation_method SHELXL-97
_cell_angle_alpha 90.00
_cell_angle_beta 108.32(3)
_cell_angle_gamma 90.00
_cell_formula_units_Z 4
_cell_length_a 13.463(3)
_cell_length_b 11.055(2)
_cell_length_c 19.130(4)
_cell_measurement_reflns_used CCD
_cell_measurement_temperature 153(2)
_cell_measurement_theta_max 25.00
_cell_measurement_theta_min 2.95
_cell_volume 2702.9(11)
_computing_cell_refinement 'Collect software, Nonius B.V. 1998'
_computing_data_collection 'Collect software, Nonius B.V. 1998'
_computing_data_reduction
;
DENZO and Scalepack (Otwinoski and Minor, 1997)
;
_computing_molecular_graphics 'XL SHELXTL/PC, Siemens Analytical'
_computing_structure_refinement 'XL SHELXTL/PC, Siemens Analytical'
_computing_structure_solution
;

SIR97 - Altomare A., Burla M.C., Camalli M., Cascarano G.L., Giacovazzo C., 
Guagliardi A., Moliterni A.G.G., Polidori G.,Spagna R.
;
_diffrn_ambient_temperature 153(2)
_diffrn_measured_fraction_theta_full 0.998
_diffrn_measured_fraction_theta_max 0.998
_diffrn_measurement_device_type CCD
_diffrn_measurement_method \w-scans
_diffrn_radiation_monochromator graphite
_diffrn_radiation_source 'fine-focus sealed tube'
_diffrn_radiation_type MoK\a
_diffrn_radiation_wavelength 0.71073
_diffrn_reflns_av_R_equivalents 0.0241
_diffrn_reflns_av_sigmaI/netI 0.0375
_diffrn_reflns_limit_h_max 16
_diffrn_reflns_limit_h_min -15
_diffrn_reflns_limit_k_max 12
_diffrn_reflns_limit_k_min -13
_diffrn_reflns_limit_l_max 22
_diffrn_reflns_limit_l_min -22
_diffrn_reflns_number 4411
_diffrn_reflns_theta_full 25.00
_diffrn_reflns_theta_max 25.00
_diffrn_reflns_theta_min 2.95
_exptl_absorpt_coefficient_mu 1.375
_exptl_absorpt_correction_T_max 0.8331
_exptl_absorpt_correction_T_min 0.7225
_exptl_absorpt_correction_type gaussian
_exptl_absorpt_process_details
;
Absorption correction given as Gaussian
;
_exptl_crystal_colour Brown
_exptl_crystal_density_diffrn 1.835
_exptl_crystal_density_method 'not measured'
_exptl_crystal_description Block
_exptl_crystal_F_000 1484
_exptl_crystal_size_max 0.17
_exptl_crystal_size_mid 0.16
_exptl_crystal_size_min 0.12
_refine_diff_density_max 1.795
_refine_diff_density_min -0.993
_refine_diff_density_rms 0.308
_refine_ls_abs_structure_details 'Flack H D (1983), Acta Cryst. A39, 876-881'
_refine_ls_abs_structure_Flack 0.11(6)
_refine_ls_extinction_coef 0.0033(5)
_refine_ls_extinction_expression Fc^*^=kFc[1+0.001xFc^2^\l^3^/sin(2\q)]^-1/4^
_refine_ls_extinction_method SHELXL
_refine_ls_goodness_of_fit_ref 1.104
_refine_ls_hydrogen_treatment constr
_refine_ls_matrix_type full
_refine_ls_number_parameters 169
_refine_ls_number_reflns 2383
_refine_ls_number_restraints 114
_refine_ls_restrained_S_all 1.160
_refine_ls_R_factor_all 0.0895
_refine_ls_R_factor_gt 0.0718
_refine_ls_shift/su_max 0.000
_refine_ls_shift/su_mean 0.000
_refine_ls_structure_factor_coef Fsqd
_refine_ls_weighting_details 'calc w=1/[\s^2^(Fo^2^)+(0.1172P)^2^+34.5515P] where P=(Fo^2^+2Fc^2^)/3'
_refine_ls_weighting_scheme calc
_refine_ls_wR_factor_gt 0.1895
_refine_ls_wR_factor_ref 0.2128
_reflns_number_gt 1908
_reflns_number_total 2383
_reflns_threshold_expression >2sigma(I)
_cod_data_source_file om700521y_si.cif
_cod_data_source_block complex-2
_cod_depositor_comments
;
The following automatic conversions were performed:

'_exptl_absorpt_correction_type' value 'Gaussian' changed to
'gaussian' according to
/home/saulius/struct/CIF-dictionaries/cif_core.dic dictionary named
'cif_core.dic' version 2.4.1 from 2010-06-29.

Automatic conversion script
Id: cif_fix_values 1715 2011-07-08 13:25:40Z adriana 
;
_cod_original_cell_volume 2702.9(9)
_cod_original_sg_symbol_H-M C2/c
_cod_database_code 4073671

loop_
_symmetry_equiv_pos_as_xyz
'x, y, z'
'-x, y, -z+1/2'
'x+1/2, y+1/2, z'
'-x+1/2, y+1/2, -z+1/2'
'-x, -y, -z'
'x, -y, z-1/2'
'-x+1/2, -y+1/2, -z'
'x+1/2, -y+1/2, z-1/2'

loop_
_atom_site_label
_atom_site_type_symbol
_atom_site_fract_x
_atom_site_fract_y
_atom_site_fract_z
_atom_site_U_iso_or_equiv
_atom_site_adp_type
_atom_site_occupancy
_atom_site_symmetry_multiplicity
_atom_site_calc_flag
_atom_site_refinement_flags
Ru1 Ru 0.08471(5) 0.89914(6) 0.32082(4) 0.0322(4) Uani 1 1 d U
N1 N 0.0390(6) 1.0857(6) 0.2832(5) 0.0355(17) Uani 1 1 d U
Cl1 Cl 0.10279(18) 0.8966(2) 0.19833(14) 0.0383(6) Uani 1 1 d U
F1 F 0.1666(10) 1.3565(9) 0.3642(6) 0.127(4) Uani 1 1 d U
F2 F 0.1229(7) 1.2134(10) 0.4308(5) 0.096(3) Uani 1 1 d U
F3 F 0.2379(6) 1.1895(9) 0.3778(4) 0.089(3) Uani 1 1 d U
C1 C 0.1134(14) 0.8241(18) 0.4327(9) 0.089(5) Uani 1 1 d U
C2 C 0.1906(14) 0.8946(12) 0.4344(8) 0.076(4) Uani 1 1 d U
C3 C 0.2440(9) 0.8579(13) 0.3837(8) 0.070(4) Uani 1 1 d U
C4 C 0.1866(10) 0.7436(11) 0.3504(7) 0.058(3) Uani 1 1 d U
C5 C 0.1071(9) 0.7347(12) 0.3845(8) 0.063(3) Uani 1 1 d U
C6 C 0.0332(18) 0.829(2) 0.4748(13) 0.136(8) Uani 1 1 d U
H6A H 0.0618 0.7898 0.5217 0.204 Uiso 1 1 calc R
H6B H -0.0297 0.7878 0.4469 0.204 Uiso 1 1 calc R
H6C H 0.0173 0.9116 0.4822 0.204 Uiso 1 1 calc R
C7 C 0.2177(17) 0.992(2) 0.4947(12) 0.125(7) Uani 1 1 d U
H7A H 0.2639 0.9582 0.5394 0.188 Uiso 1 1 calc R
H7B H 0.1547 1.0193 0.5030 0.188 Uiso 1 1 calc R
H7C H 0.2514 1.0586 0.4794 0.188 Uiso 1 1 calc R
C8 C 0.3412(12) 0.9112(14) 0.3792(10) 0.086(5) Uani 1 1 d U
H8A H 0.3996 0.8759 0.4162 0.129 Uiso 1 1 calc R
H8B H 0.3403 0.9969 0.3871 0.129 Uiso 1 1 calc R
H8C H 0.3475 0.8959 0.3314 0.129 Uiso 1 1 calc R
C9 C 0.2252(15) 0.6670(17) 0.3035(11) 0.109(6) Uani 1 1 d U
H9A H 0.2630 0.6003 0.3316 0.163 Uiso 1 1 calc R
H9B H 0.2708 0.7129 0.2838 0.163 Uiso 1 1 calc R
H9C H 0.1673 0.6369 0.2638 0.163 Uiso 1 1 calc R
C10 C 0.0349(17) 0.6303(19) 0.3727(14) 0.130(7) Uani 1 1 d U
H10A H 0.0639 0.5701 0.4097 0.195 Uiso 1 1 calc R
H10B H 0.0254 0.5964 0.3249 0.195 Uiso 1 1 calc R
H10C H -0.0314 0.6566 0.3760 0.195 Uiso 1 1 calc R
C11 C 0.0000 1.2797(13) 0.2500 0.050(4) Uani 1 2 d SU
H11A H 0.0000 1.3638 0.2500 0.075 Uiso 1 2 calc S
C12 C 0.0627(8) 1.2007(9) 0.3026(6) 0.045(2) Uani 1 1 d U
C13 C 0.1418(11) 1.2394(10) 0.3710(8) 0.065(3) Uani 1 1 d U

loop_
_atom_site_aniso_label
_atom_site_aniso_U_11
_atom_site_aniso_U_22
_atom_site_aniso_U_33
_atom_site_aniso_U_23
_atom_site_aniso_U_13
_atom_site_aniso_U_12
Ru1 0.0329(6) 0.0221(5) 0.0440(6) 0.0022(3) 0.0153(4) 0.0014(3)
N1 0.039(4) 0.024(4) 0.044(4) 0.000(3) 0.014(3) -0.001(3)
Cl1 0.0356(12) 0.0355(13) 0.0479(14) -0.0065(10) 0.0191(10) -0.0019(9)
F1 0.146(8) 0.062(5) 0.134(7) -0.020(5) -0.014(6) -0.021(5)
F2 0.084(5) 0.135(7) 0.079(5) -0.033(5) 0.038(4) 0.008(5)
F3 0.059(4) 0.128(6) 0.072(5) 0.004(5) 0.012(4) -0.018(4)
C1 0.091(8) 0.096(9) 0.081(8) 0.023(7) 0.026(7) 0.033(7)
C2 0.089(8) 0.060(7) 0.062(7) -0.008(6) -0.001(6) 0.024(6)
C3 0.044(6) 0.066(6) 0.088(7) 0.051(6) 0.005(5) -0.006(5)
C4 0.066(6) 0.047(5) 0.063(6) 0.012(5) 0.022(5) 0.024(5)
C5 0.040(5) 0.055(6) 0.088(7) 0.037(6) 0.009(5) -0.001(5)
C6 0.133(11) 0.160(12) 0.129(11) 0.024(9) 0.059(9) 0.007(9)
C7 0.124(11) 0.128(11) 0.117(10) 0.002(9) 0.028(8) 0.012(9)
C8 0.069(7) 0.084(8) 0.101(9) 0.015(7) 0.022(7) -0.002(6)
C9 0.119(10) 0.088(9) 0.116(10) -0.001(8) 0.031(8) 0.038(8)
C10 0.107(10) 0.116(10) 0.151(11) 0.046(9) 0.020(8) -0.021(8)
C11 0.042(7) 0.036(7) 0.069(8) 0.000 0.014(6) 0.000
C12 0.046(5) 0.027(5) 0.056(5) -0.002(4) 0.011(4) -0.001(4)
C13 0.075(7) 0.032(5) 0.073(7) 0.000(5) 0.001(6) -0.002(5)

loop_
_atom_type_symbol
_atom_type_description
_atom_type_scat_dispersion_real
_atom_type_scat_dispersion_imag
_atom_type_scat_source
C C 0.0033 0.0016 'International Tables Vol C Tables 4.2.6.8 and 6.1.1.4'
H H 0.0000 0.0000 'International Tables Vol C Tables 4.2.6.8 and 6.1.1.4'
N N 0.0061 0.0033 'International Tables Vol C Tables 4.2.6.8 and 6.1.1.4'
F F 0.0171 0.0103 'International Tables Vol C Tables 4.2.6.8 and 6.1.1.4'
Ru Ru -1.2594 0.8363 'International Tables Vol C Tables 4.2.6.8 and 6.1.1.4'
Cl Cl 0.1484 0.1585 'International Tables Vol C Tables 4.2.6.8 and 6.1.1.4'

loop_
_geom_angle_atom_site_label_1
_geom_angle_atom_site_label_2
_geom_angle_atom_site_label_3
_geom_angle
_geom_angle_site_symmetry_1
_geom_angle_site_symmetry_3
C3 Ru1 C5 64.4(4) . .
C3 Ru1 C4 41.1(5) . .
C5 Ru1 C4 38.4(5) . .
C3 Ru1 C2 38.6(6) . .
C5 Ru1 C2 59.3(5) . .
C4 Ru1 C2 64.0(5) . .
C3 Ru1 N1 120.5(4) . .
C5 Ru1 N1 161.3(5) . .
C4 Ru1 N1 156.6(4) . .
C2 Ru1 N1 111.8(4) . .
C3 Ru1 C1 62.6(6) . .
C5 Ru1 C1 35.6(6) . .
C4 Ru1 C1 62.9(5) . .
C2 Ru1 C1 34.1(6) . .
N1 Ru1 C1 127.7(5) . .
C3 Ru1 Cl1 98.8(4) . .
C5 Ru1 Cl1 119.8(4) . .
C4 Ru1 Cl1 89.8(3) . .
C2 Ru1 Cl1 136.4(5) . .
N1 Ru1 Cl1 78.4(2) . .
C1 Ru1 Cl1 152.6(5) . .
C3 Ru1 Cl1 152.3(3) . 2
C5 Ru1 Cl1 91.7(3) . 2
C4 Ru1 Cl1 124.9(4) . 2
C2 Ru1 Cl1 118.0(5) . 2
N1 Ru1 Cl1 78.0(2) . 2
C1 Ru1 Cl1 89.9(5) . 2
Cl1 Ru1 Cl1 105.55(8) . 2
C3 Ru1 Ru1 149.6(5) . 2
C5 Ru1 Ru1 116.8(4) . 2
C4 Ru1 Ru1 119.1(4) . 2
C2 Ru1 Ru1 170.6(5) . 2
N1 Ru1 Ru1 69.1(2) . 2
C1 Ru1 Ru1 137.7(5) . 2
Cl1 Ru1 Ru1 52.84(6) . 2
Cl1 Ru1 Ru1 52.73(7) 2 2
C12 N1 N1 107.7(6) . 2
C12 N1 Ru1 141.4(7) . .
N1 N1 Ru1 110.9(2) 2 .
Ru1 Cl1 Ru1 74.43(8) . 2
C2 C1 C5 109.9(15) . .
C2 C1 C6 131(2) . .
C5 C1 C6 118.9(19) . .
C2 C1 Ru1 72.1(10) . .
C5 C1 Ru1 69.9(8) . .
C6 C1 Ru1 123.8(13) . .
C1 C2 C3 112.4(14) . .
C1 C2 C7 116.2(18) . .
C3 C2 C7 130.9(17) . .
C1 C2 Ru1 73.8(10) . .
C3 C2 Ru1 69.2(8) . .
C7 C2 Ru1 131.0(11) . .
C2 C3 C8 125.0(16) . .
C2 C3 C4 102.8(11) . .
C8 C3 C4 131.3(15) . .
C2 C3 Ru1 72.2(8) . .
C8 C3 Ru1 129.4(9) . .
C4 C3 Ru1 69.8(6) . .
C5 C4 C9 135.6(15) . .
C5 C4 C3 102.9(11) . .
C9 C4 C3 121.0(14) . .
C5 C4 Ru1 70.6(6) . .
C9 C4 Ru1 128.8(10) . .
C3 C4 Ru1 69.2(6) . .
C1 C5 C4 111.8(13) . .
C1 C5 C10 125.4(18) . .
C4 C5 C10 122.5(17) . .
C1 C5 Ru1 74.5(9) . .
C4 C5 Ru1 71.0(6) . .
C10 C5 Ru1 127.1(11) . .
C1 C6 H6A 109.5 . .
C1 C6 H6B 109.5 . .
H6A C6 H6B 109.5 . .
C1 C6 H6C 109.5 . .
H6A C6 H6C 109.5 . .
H6B C6 H6C 109.5 . .
C2 C7 H7A 109.5 . .
C2 C7 H7B 109.5 . .
H7A C7 H7B 109.5 . .
C2 C7 H7C 109.5 . .
H7A C7 H7C 109.5 . .
H7B C7 H7C 109.5 . .
C3 C8 H8A 109.5 . .
C3 C8 H8B 109.5 . .
H8A C8 H8B 109.5 . .
C3 C8 H8C 109.5 . .
H8A C8 H8C 109.5 . .
H8B C8 H8C 109.5 . .
C4 C9 H9A 109.5 . .
C4 C9 H9B 109.5 . .
H9A C9 H9B 109.5 . .
C4 C9 H9C 109.5 . .
H9A C9 H9C 109.5 . .
H9B C9 H9C 109.5 . .
C5 C10 H10A 109.5 . .
C5 C10 H10B 109.5 . .
H10A C10 H10B 109.5 . .
C5 C10 H10C 109.5 . .
H10A C10 H10C 109.5 . .
H10B C10 H10C 109.5 . .
C12 C11 C12 102.6(13) 2 .
C12 C11 H11A 128.7 2 .
C12 C11 H11A 128.7 . .
N1 C12 C11 111.0(10) . .
N1 C12 C13 124.7(10) . .
C11 C12 C13 124.4(10) . .
F2 C13 F1 115.1(13) . .
F2 C13 F3 105.7(10) . .
F1 C13 F3 98.0(12) . .
F2 C13 C12 116.0(12) . .
F1 C13 C12 109.0(11) . .
F3 C13 C12 111.4(11) . .

loop_
_geom_bond_atom_site_label_1
_geom_bond_atom_site_label_2
_geom_bond_distance
_geom_bond_site_symmetry_2
Ru1 C3 2.152(12) .
Ru1 C5 2.156(11) .
Ru1 C4 2.161(11) .
Ru1 C2 2.193(14) .
Ru1 N1 2.207(7) .
Ru1 C1 2.213(16) .
Ru1 Cl1 2.431(3) .
Ru1 Cl1 2.434(2) 2
Ru1 Ru1 2.9425(19) 2
N1 C12 1.334(12) .
N1 N1 1.371(16) 2
Cl1 Ru1 2.434(2) 2
F1 C13 1.353(15) .
F2 C13 1.280(16) .
F3 C13 1.374(16) .
C1 C2 1.29(2) .
C1 C5 1.34(2) .
C1 C6 1.54(3) .
C2 C3 1.44(2) .
C2 C7 1.53(2) .
C3 C8 1.462(19) .
C3 C4 1.513(19) .
C4 C5 1.421(17) .
C4 C9 1.44(2) .
C5 C10 1.48(2) .
C6 H6A 0.9600 .
C6 H6B 0.9600 .
C6 H6C 0.9600 .
C7 H7A 0.9600 .
C7 H7B 0.9600 .
C7 H7C 0.9600 .
C8 H8A 0.9600 .
C8 H8B 0.9600 .
C8 H8C 0.9600 .
C9 H9A 0.9600 .
C9 H9B 0.9600 .
C9 H9C 0.9600 .
C10 H10A 0.9600 .
C10 H10B 0.9600 .
C10 H10C 0.9600 .
C11 C12 1.398(14) 2
C11 C12 1.398(14) .
C11 H11A 0.9300 .
C12 C13 1.468(16) .

loop_
_geom_torsion_atom_site_label_1
_geom_torsion_atom_site_label_2
_geom_torsion_atom_site_label_3
_geom_torsion_atom_site_label_4
_geom_torsion
_geom_torsion_site_symmetry_1
_geom_torsion_site_symmetry_4
C3 Ru1 N1 C12 -31.4(13) . .
C5 Ru1 N1 C12 68.6(17) . .
C4 Ru1 N1 C12 -63.9(16) . .
C2 Ru1 N1 C12 10.8(13) . .
C1 Ru1 N1 C12 45.9(14) . .
Cl1 Ru1 N1 C12 -124.8(12) . .
Cl1 Ru1 N1 C12 126.3(12) 2 .
Ru1 Ru1 N1 C12 -179.2(12) 2 .
C3 Ru1 N1 N1 147.1(9) . 2
C5 Ru1 N1 N1 -112.9(13) . 2
C4 Ru1 N1 N1 114.6(11) . 2
C2 Ru1 N1 N1 -170.7(9) . 2
C1 Ru1 N1 N1 -135.6(9) . 2
Cl1 Ru1 N1 N1 53.7(8) . 2
Cl1 Ru1 N1 N1 -55.2(8) 2 2
Ru1 Ru1 N1 N1 -0.7(7) 2 2
C3 Ru1 Cl1 Ru1 168.0(4) . 2
C5 Ru1 Cl1 Ru1 102.6(3) . 2
C4 Ru1 Cl1 Ru1 127.8(4) . 2
C2 Ru1 Cl1 Ru1 177.9(5) . 2
N1 Ru1 Cl1 Ru1 -72.5(2) . 2
C1 Ru1 Cl1 Ru1 123.7(12) . 2
Cl1 Ru1 Cl1 Ru1 1.38(11) 2 2
C3 Ru1 C1 C2 36.4(9) . .
C5 Ru1 C1 C2 120.0(14) . .
C4 Ru1 C1 C2 82.8(10) . .
N1 Ru1 C1 C2 -72.3(11) . .
Cl1 Ru1 C1 C2 87.5(16) . .
Cl1 Ru1 C1 C2 -147.1(10) 2 .
Ru1 Ru1 C1 C2 -172.7(7) 2 .
C3 Ru1 C1 C5 -83.6(9) . .
C4 Ru1 C1 C5 -37.1(8) . .
C2 Ru1 C1 C5 -120.0(14) . .
N1 Ru1 C1 C5 167.7(7) . .
Cl1 Ru1 C1 C5 -32.5(18) . .
Cl1 Ru1 C1 C5 93.0(9) 2 .
Ru1 Ru1 C1 C5 67.3(10) 2 .
C3 Ru1 C1 C6 164(2) . .
C5 Ru1 C1 C6 -112(2) . .
C4 Ru1 C1 C6 -149(2) . .
C2 Ru1 C1 C6 128(2) . .
N1 Ru1 C1 C6 56(2) . .
Cl1 Ru1 C1 C6 -144.5(14) . .
Cl1 Ru1 C1 C6 -19.0(18) 2 .
Ru1 Ru1 C1 C6 -45(2) 2 .
C5 C1 C2 C3 1.3(18) . .
C6 C1 C2 C3 -178.3(17) . .
Ru1 C1 C2 C3 -58.6(10) . .
C5 C1 C2 C7 -171.9(14) . .
C6 C1 C2 C7 9(3) . .
Ru1 C1 C2 C7 128.2(14) . .
C5 C1 C2 Ru1 59.9(11) . .
C6 C1 C2 Ru1 -120(2) . .
C3 Ru1 C2 C1 -122.4(13) . .
C5 Ru1 C2 C1 -35.9(9) . .
C4 Ru1 C2 C1 -79.5(10) . .
N1 Ru1 C2 C1 125.7(10) . .
Cl1 Ru1 C2 C1 -138.2(10) . .
Cl1 Ru1 C2 C1 38.0(11) 2 .
Ru1 Ru1 C2 C1 31(3) 2 .
C5 Ru1 C2 C3 86.5(8) . .
C4 Ru1 C2 C3 42.9(7) . .
N1 Ru1 C2 C3 -111.9(7) . .
C1 Ru1 C2 C3 122.4(13) . .
Cl1 Ru1 C2 C3 -15.8(11) . .
Cl1 Ru1 C2 C3 160.4(7) 2 .
Ru1 Ru1 C2 C3 153.9(18) 2 .
C3 Ru1 C2 C7 127(2) . .
C5 Ru1 C2 C7 -147(2) . .
C4 Ru1 C2 C7 170(2) . .
N1 Ru1 C2 C7 15(2) . .
C1 Ru1 C2 C7 -111(2) . .
Cl1 Ru1 C2 C7 110.9(18) . .
Cl1 Ru1 C2 C7 -73(2) 2 .
Ru1 Ru1 C2 C7 -79(3) 2 .
C1 C2 C3 C8 -172.6(14) . .
C7 C2 C3 C8 -1(2) . .
Ru1 C2 C3 C8 126.1(13) . .
C1 C2 C3 C4 -2.2(15) . .
C7 C2 C3 C4 169.7(16) . .
Ru1 C2 C3 C4 -63.5(7) . .
C1 C2 C3 Ru1 61.3(12) . .
C7 C2 C3 Ru1 -126.8(17) . .
C5 Ru1 C3 C2 -72.1(9) . .
C4 Ru1 C3 C2 -111.5(10) . .
N1 Ru1 C3 C2 87.4(8) . .
C1 Ru1 C3 C2 -32.2(9) . .
Cl1 Ru1 C3 C2 169.0(8) . .
Cl1 Ru1 C3 C2 -39.6(14) 2 .
Ru1 Ru1 C3 C2 -171.9(7) 2 .
C5 Ru1 C3 C8 166.9(19) . .
C4 Ru1 C3 C8 127(2) . .
C2 Ru1 C3 C8 -121(2) . .
N1 Ru1 C3 C8 -33.6(18) . .
C1 Ru1 C3 C8 -153.2(19) . .
Cl1 Ru1 C3 C8 48.0(17) . .
Cl1 Ru1 C3 C8 -160.6(11) 2 .
Ru1 Ru1 C3 C8 67.1(19) 2 .
C5 Ru1 C3 C4 39.4(7) . .
C2 Ru1 C3 C4 111.5(10) . .
N1 Ru1 C3 C4 -161.1(6) . .
C1 Ru1 C3 C4 79.3(9) . .
Cl1 Ru1 C3 C4 -79.4(7) . .
Cl1 Ru1 C3 C4 71.9(13) 2 .
Ru1 Ru1 C3 C4 -60.3(9) 2 .
C2 C3 C4 C5 2.2(12) . .
C8 C3 C4 C5 171.7(13) . .
Ru1 C3 C4 C5 -63.1(7) . .
C2 C3 C4 C9 -171.1(13) . .
C8 C3 C4 C9 -2(2) . .
Ru1 C3 C4 C9 123.6(13) . .
C2 C3 C4 Ru1 65.3(8) . .
C8 C3 C4 Ru1 -125.2(14) . .
C3 Ru1 C4 C5 112.8(11) . .
C2 Ru1 C4 C5 72.6(9) . .
N1 Ru1 C4 C5 157.6(9) . .
C1 Ru1 C4 C5 34.4(9) . .
Cl1 Ru1 C4 C5 -143.5(8) . .
Cl1 Ru1 C4 C5 -34.6(9) 2 .
Ru1 Ru1 C4 C5 -97.4(8) 2 .
C3 Ru1 C4 C9 -113.6(18) . .
C5 Ru1 C4 C9 133.5(19) . .
C2 Ru1 C4 C9 -153.9(18) . .
N1 Ru1 C4 C9 -69(2) . .
C1 Ru1 C4 C9 167.9(18) . .
Cl1 Ru1 C4 C9 -10.0(15) . .
Cl1 Ru1 C4 C9 99.0(15) 2 .
Ru1 Ru1 C4 C9 36.1(17) 2 .
C5 Ru1 C4 C3 -112.8(11) . .
C2 Ru1 C4 C3 -40.2(8) . .
N1 Ru1 C4 C3 44.8(13) . .
C1 Ru1 C4 C3 -78.4(9) . .
Cl1 Ru1 C4 C3 103.7(7) . .
Cl1 Ru1 C4 C3 -147.4(7) 2 .
Ru1 Ru1 C4 C3 149.8(6) 2 .
C2 C1 C5 C4 0.3(17) . .
C6 C1 C5 C4 180.0(14) . .
Ru1 C1 C5 C4 61.6(9) . .
C2 C1 C5 C10 173.8(15) . .
C6 C1 C5 C10 -7(2) . .
Ru1 C1 C5 C10 -124.9(15) . .
C2 C1 C5 Ru1 -61.3(12) . .
C6 C1 C5 Ru1 118.4(15) . .
C9 C4 C5 C1 170.1(16) . .
C3 C4 C5 C1 -1.6(14) . .
Ru1 C4 C5 C1 -63.8(10) . .
C9 C4 C5 C10 -4(2) . .
C3 C4 C5 C10 -175.4(13) . .
Ru1 C4 C5 C10 122.5(14) . .
C9 C4 C5 Ru1 -126.1(17) . .
C3 C4 C5 Ru1 62.1(7) . .
C3 Ru1 C5 C1 78.0(11) . .
C4 Ru1 C5 C1 120.2(12) . .
C2 Ru1 C5 C1 34.4(10) . .
N1 Ru1 C5 C1 -31.7(17) . .
Cl1 Ru1 C5 C1 163.5(9) . .
Cl1 Ru1 C5 C1 -87.5(9) 2 .
Ru1 Ru1 C5 C1 -135.9(9) 2 .
C3 Ru1 C5 C4 -42.2(8) . .
C2 Ru1 C5 C4 -85.8(9) . .
N1 Ru1 C5 C4 -151.9(11) . .
C1 Ru1 C5 C4 -120.2(12) . .
Cl1 Ru1 C5 C4 43.3(8) . .
Cl1 Ru1 C5 C4 152.3(8) 2 .
Ru1 Ru1 C5 C4 103.9(7) 2 .
C3 Ru1 C5 C10 -159(2) . .
C4 Ru1 C5 C10 -117(2) . .
C2 Ru1 C5 C10 157(2) . .
N1 Ru1 C5 C10 91(2) . .
C1 Ru1 C5 C10 123(2) . .
Cl1 Ru1 C5 C10 -73.6(18) . .
Cl1 Ru1 C5 C10 35.4(18) 2 .
Ru1 Ru1 C5 C10 -13.0(19) 2 .
N1 N1 C12 C11 0.8(13) 2 .
Ru1 N1 C12 C11 179.3(6) . .
N1 N1 C12 C13 179.1(12) 2 .
Ru1 N1 C12 C13 -2(2) . .
C12 C11 C12 N1 -0.3(5) 2 .
C12 C11 C12 C13 -178.7(14) 2 .
N1 C12 C13 F2 -65.0(17) . .
C11 C12 C13 F2 113.1(12) . .
N1 C12 C13 F1 163.1(12) . .
C11 C12 C13 F1 -18.8(18) . .
N1 C12 C13 F3 56.0(17) . .
C11 C12 C13 F3 -125.9(10) . .
